data_4346755
loop_
_publ_author_name
'Ananthnag, Guddekoppa S.'
'Mague, Joel T.'
'Balakrishna, Maravanji S.'

_publ_section_title
;
 Self-Assembled Cyclophane-Type Copper(I) Complexes of
 2,4,6-Tris(diphenylphosphino)-1,3,5-triazine and Their Catalytic
 Application.
;
_journal_issue 22
_journal_name_full 'Inorganic chemistry'
_journal_page_first 10985
_journal_page_last 10992
_journal_paper_doi 10.1021/acs.inorgchem.5b02075
_journal_volume 54
_journal_year 2015
_chemical_absolute_configuration ad
_chemical_formula_moiety 'C84 H70 Cl5 Cu3 N8 P6'
_chemical_formula_sum 'C84 H70 Cl5 Cu3 N8 P6'
_chemical_formula_weight 1745.17
_space_group_crystal_system trigonal
_space_group_IT_number 152
_space_group_name_Hall 'P 31 2"'
_space_group_name_H-M_alt 'P 31 2 1'
_atom_sites_solution_hydrogens geom
_atom_sites_solution_primary direct
_atom_sites_solution_secondary difmap
_audit_creation_method SHELXL-2013
_cell_angle_alpha 90
_cell_angle_beta 90
_cell_angle_gamma 120
_cell_formula_units_Z 3
_cell_length_a 17.5311(3)
_cell_length_b 17.5311(3)
_cell_length_c 23.1240(4)
_cell_measurement_reflns_used 9831
_cell_measurement_temperature 100(2)
_cell_measurement_theta_max 66.4855
_cell_measurement_theta_min 2.9106
_cell_volume 6154.77(18)
_computing_cell_refinement '<i>SAINT</i> (Bruker, 2013)'
_computing_data_collection '<i>APEX2</i> (Bruker, 2013)'
_computing_data_reduction '<i>SAINT</i>  (Bruker, 2013)'
_computing_molecular_graphics '<i>DIAMOND</i> (Brandenburg & Putz, 2012)'
_computing_publication_material '<i>SHELXTL</i> (Sheldrick, 2008)'
_computing_structure_refinement '<i>SHELXL</i> (Sheldrick, 2008)'
_computing_structure_solution '<i>SHELXT</i> (Bruker AXS 2013c)'
_diffrn_ambient_temperature 100(2)
_diffrn_detector_area_resol_mean 10.4167
_diffrn_measured_fraction_theta_full 0.998
_diffrn_measured_fraction_theta_max 0.998
_diffrn_measurement_device_type 'Bruker D8 VENTURE PHOTON 100 CMOS'
_diffrn_measurement_method '\w scans'
_diffrn_radiation_monochromator mirror
_diffrn_radiation_type CuK\a
_diffrn_radiation_wavelength 1.54178
_diffrn_reflns_av_R_equivalents 0.0469
_diffrn_reflns_av_unetI/netI 0.0350
_diffrn_reflns_Laue_measured_fraction_full 0.998
_diffrn_reflns_Laue_measured_fraction_max 0.998
_diffrn_reflns_limit_h_max 20
_diffrn_reflns_limit_h_min -18
_diffrn_reflns_limit_k_max 15
_diffrn_reflns_limit_k_min -20
_diffrn_reflns_limit_l_max 27
_diffrn_reflns_limit_l_min -27
_diffrn_reflns_number 40344
_diffrn_reflns_point_group_measured_fraction_full 0.995
_diffrn_reflns_point_group_measured_fraction_max 0.995
_diffrn_reflns_theta_full 66.600
_diffrn_reflns_theta_max 66.605
_diffrn_reflns_theta_min 2.910
_diffrn_source 'INCOATEC I\mS micro--focus source'
_exptl_absorpt_coefficient_mu 3.893
_exptl_absorpt_correction_T_max 0.93
_exptl_absorpt_correction_T_min 0.80
_exptl_absorpt_correction_type multi-scan
_exptl_absorpt_process_details '<i>SADABS</i> (Bruker, 2013)'
_exptl_crystal_colour 'pale yellow'
_exptl_crystal_density_diffrn 1.413
_exptl_crystal_density_method 'not measured'
_exptl_crystal_description tablet
_exptl_crystal_F_000 2676
_exptl_crystal_size_max 0.070
_exptl_crystal_size_mid 0.070
_exptl_crystal_size_min 0.020
_exptl_transmission_factor_max 0.926
_exptl_transmission_factor_min 0.799
_refine_diff_density_max 0.505
_refine_diff_density_min -0.506
_refine_diff_density_rms 0.068
_refine_ls_abs_structure_details
;
 Flack x determined using 2709 quotients [(I+)-(I-)]/[(I+)+(I-)]
 (Parsons and Flack, 2004).
;
_refine_ls_abs_structure_Flack 0.021(7)
_refine_ls_extinction_method none
_refine_ls_goodness_of_fit_ref 1.101
_refine_ls_hydrogen_treatment constr
_refine_ls_matrix_type full
_refine_ls_number_parameters 474
_refine_ls_number_reflns 7220
_refine_ls_number_restraints 158
_refine_ls_restrained_S_all 1.093
_refine_ls_R_factor_all 0.0478
_refine_ls_R_factor_gt 0.0417
_refine_ls_shift/su_max 0.001
_refine_ls_shift/su_mean 0.000
_refine_ls_structure_factor_coef Fsqd
_refine_ls_weighting_details 'w=1/[\s^2^(Fo^2^)+(0.0528P)^2^+3.9897P] where P=(Fo^2^+2Fc^2^)/3'
_refine_ls_weighting_scheme calc
_refine_ls_wR_factor_gt 0.1014
_refine_ls_wR_factor_ref 0.1048
_reflns_Friedel_coverage 0.805
_reflns_Friedel_fraction_full 0.992
_reflns_Friedel_fraction_max 0.992
_reflns_number_gt 6563
_reflns_number_total 7220
_reflns_threshold_expression 'I > 2\s(I)'
_cod_data_source_file ic5b02075_si_003.cif
_cod_data_source_block MSB598_0m_a
_cod_original_cell_volume 6154.8(2)
_cod_database_code 4346755
_shelx_space_group_comment
;
The symmetry employed for this shelxl refinement is uniquely defined
by the following loop, which should always be used as a source of
symmetry information in preference to the above space-group names.
They are only intended as comments.
;
_shelx_estimated_absorpt_t_min 0.772
_shelx_estimated_absorpt_t_max 0.926
_shelxl_version_number 2013-4

loop_
_space_group_symop_operation_xyz
'x, y, z'
'-y, x-y, z+1/3'
'-x+y, -x, z+2/3'
'y, x, -z'
'x-y, -y, -z+2/3'
'-x, -x+y, -z+1/3'

loop_
_atom_site_label
_atom_site_type_symbol
_atom_site_fract_x
_atom_site_fract_y
_atom_site_fract_z
_atom_site_U_iso_or_equiv
_atom_site_adp_type
_atom_site_occupancy
_atom_site_site_symmetry_order
_atom_site_calc_flag
_atom_site_refinement_flags_posn
_atom_site_refinement_flags_adp
_atom_site_refinement_flags_occupancy
_atom_site_disorder_assembly
_atom_site_disorder_group
Cu1 Cu 0.59620(5) 1.12311(6) 0.93748(3) 0.0349(2) Uani 1 1 d . U . . .
Cu2 Cu 0.15281(6) 1.0000 0.8333 0.0310(3) Uani 1 2 d S TU P . .
Cl1 Cl 0.70505(9) 1.21027(9) 1.00216(6) 0.0353(3) Uani 1 1 d . U . . .
Cl2 Cl 0.02622(10) 1.0000 0.8333 0.0406(5) Uani 1 2 d S TU P . .
P1 P 0.48414(9) 1.00169(10) 0.97689(6) 0.0329(3) Uani 1 1 d . U . . .
P2 P 0.15467(8) 0.89907(9) 0.88946(6) 0.0252(3) Uani 1 1 d . U . . .
P3 P 0.36297(9) 0.78953(11) 0.79011(7) 0.0421(4) Uani 1 1 d D U . . .
N1 N 0.3185(3) 0.9422(3) 0.93076(18) 0.0274(9) Uani 1 1 d . U . . .
N3 N 0.4083(3) 0.8920(3) 0.88648(19) 0.0331(11) Uani 1 1 d . U . . .
N2 N 0.2683(3) 0.8526(3) 0.84616(18) 0.0306(10) Uani 1 1 d . U . . .
N4 N 0.6684(3) 1.0936(3) 0.8780(2) 0.0369(11) Uani 1 1 d . U . . .
C1 C 0.3922(3) 0.9371(3) 0.9262(2) 0.0272(11) Uani 1 1 d . U . . .
C2 C 0.2582(3) 0.8970(3) 0.8901(2) 0.0241(10) Uani 1 1 d . U . . .
C3 C 0.3441(3) 0.8516(4) 0.8477(2) 0.0320(12) Uani 1 1 d . U . . .
C4 C 0.5145(4) 0.9214(4) 1.0001(2) 0.0379(13) Uani 1 1 d . U . . .
C5 C 0.4541(4) 0.8325(5) 1.0096(3) 0.0488(16) Uani 1 1 d . U . . .
H5 H 0.3932 0.8106 1.0026 0.059 Uiso 1 1 calc R U . . .
C6 C 0.4822(5) 0.7765(5) 1.0290(3) 0.0581(18) Uani 1 1 d . U . . .
H6 H 0.4404 0.7161 1.0353 0.070 Uiso 1 1 calc R U . . .
C7 C 0.5705(5) 0.8067(5) 1.0397(3) 0.0566(18) Uani 1 1 d . U . . .
H7 H 0.5897 0.7674 1.0522 0.068 Uiso 1 1 calc R U . . .
C8 C 0.6295(5) 0.8941(5) 1.0317(3) 0.0561(19) Uani 1 1 d . U . . .
H8 H 0.6899 0.9162 1.0404 0.067 Uiso 1 1 calc R U . . .
C9 C 0.6024(4) 0.9513(5) 1.0112(3) 0.0473(16) Uani 1 1 d . U . . .
H9 H 0.6447 1.0114 1.0047 0.057 Uiso 1 1 calc R U . . .
C10 C 0.4324(4) 1.0196(4) 1.0397(2) 0.0385(13) Uani 1 1 d . U . . .
C11 C 0.4775(4) 1.1004(5) 1.0666(3) 0.0549(19) Uani 1 1 d . U . . .
H11 H 0.5330 1.1441 1.0520 0.066 Uiso 1 1 calc R U . . .
C12 C 0.4418(5) 1.1183(6) 1.1152(3) 0.068(2) Uani 1 1 d . U . . .
H12 H 0.4725 1.1744 1.1332 0.082 Uiso 1 1 calc R U . . .
C13 C 0.3624(5) 1.0549(6) 1.1369(3) 0.0590(19) Uani 1 1 d . U . . .
H13 H 0.3393 1.0667 1.1708 0.071 Uiso 1 1 calc R U . . .
C14 C 0.3157(4) 0.9739(5) 1.1100(3) 0.0454(15) Uani 1 1 d . U . . .
H14 H 0.2602 0.9305 1.1248 0.054 Uiso 1 1 calc R U . . .
C15 C 0.3502(4) 0.9563(4) 1.0613(2) 0.0400(14) Uani 1 1 d . U . . .
H15 H 0.3178 0.9010 1.0424 0.048 Uiso 1 1 calc R U . . .
C16 C 0.1338(3) 0.9110(4) 0.9648(2) 0.0292(11) Uani 1 1 d . U . . .
C17 C 0.1110(4) 0.8447(4) 1.0054(3) 0.0384(13) Uani 1 1 d . U . . .
H17 H 0.1095 0.7917 0.9946 0.046 Uiso 1 1 calc R U . . .
C18 C 0.0904(4) 0.8555(4) 1.0611(3) 0.0447(15) Uani 1 1 d . U . . .
H18 H 0.0729 0.8090 1.0882 0.054 Uiso 1 1 calc R U . . .
C19 C 0.0948(4) 0.9330(5) 1.0781(3) 0.0459(15) Uani 1 1 d . U . . .
H19 H 0.0802 0.9398 1.1166 0.055 Uiso 1 1 calc R U . . .
C20 C 0.1206(5) 1.0005(5) 1.0387(3) 0.0516(17) Uani 1 1 d . U . . .
H20 H 0.1247 1.0543 1.0505 0.062 Uiso 1 1 calc R U . . .
C21 C 0.1407(4) 0.9910(4) 0.9821(3) 0.0414(14) Uani 1 1 d . U . . .
H21 H 0.1589 1.0381 0.9553 0.050 Uiso 1 1 calc R U . . .
C22 C 0.0734(3) 0.7893(4) 0.8658(2) 0.0329(12) Uani 1 1 d . U . . .
C23 C 0.0791(4) 0.7130(4) 0.8734(3) 0.0413(14) Uani 1 1 d . U . . .
H23 H 0.1280 0.7162 0.8934 0.050 Uiso 1 1 calc R U . . .
C24 C 0.0140(5) 0.6336(4) 0.8522(3) 0.0558(18) Uani 1 1 d . U . . .
H24 H 0.0185 0.5822 0.8575 0.067 Uiso 1 1 calc R U . . .
C25 C -0.0569(5) 0.6278(5) 0.8236(4) 0.068(2) Uani 1 1 d . U . . .
H25 H -0.1014 0.5726 0.8092 0.082 Uiso 1 1 calc R U . . .
C26 C -0.0640(5) 0.7014(5) 0.8158(4) 0.064(2) Uani 1 1 d . U . . .
H26 H -0.1137 0.6968 0.7960 0.077 Uiso 1 1 calc R U . . .
C27 C 0.0004(4) 0.7826(4) 0.8362(3) 0.0471(15) Uani 1 1 d . U . . .
H27 H -0.0048 0.8335 0.8303 0.057 Uiso 1 1 calc R U . . .
C28 C 0.2517(4) 0.7077(4) 0.7657(3) 0.0329(19) Uani 0.5 1 d DG U P A 1
C29 C 0.2018(5) 0.6204(5) 0.7832(3) 0.042(2) Uani 0.5 1 d G U P A 1
H29 H 0.2228 0.5984 0.8130 0.051 Uiso 0.5 1 calc R U P A 1
C30 C 0.1212(5) 0.5653(4) 0.7570(4) 0.054(2) Uani 0.5 1 d G U P A 1
H30 H 0.0871 0.5056 0.7690 0.065 Uiso 0.5 1 calc R U P A 1
C31 C 0.0904(5) 0.5974(6) 0.7133(4) 0.063(3) Uani 0.5 1 d G U P A 1
H31 H 0.0353 0.5597 0.6954 0.076 Uiso 0.5 1 calc R U P A 1
C32 C 0.1403(6) 0.6847(6) 0.6958(4) 0.058(3) Uani 0.5 1 d G U P A 1
H32 H 0.1193 0.7067 0.6660 0.069 Uiso 0.5 1 calc R U P A 1
C33 C 0.2209(5) 0.7398(4) 0.7220(4) 0.044(2) Uani 0.5 1 d G U P A 1
H33 H 0.2550 0.7995 0.7100 0.052 Uiso 0.5 1 calc R U P A 1
C28A C 0.2589(4) 0.7508(5) 0.7473(3) 0.0329(19) Uani 0.5 1 d DG U P A 2
C29A C 0.1951(5) 0.6622(5) 0.7510(4) 0.042(2) Uani 0.5 1 d G U P A 2
H29A H 0.2050 0.6236 0.7745 0.051 Uiso 0.5 1 calc R U P A 2
C30A C 0.1168(5) 0.6302(4) 0.7203(4) 0.054(2) Uani 0.5 1 d G U P A 2
H30A H 0.0732 0.5697 0.7228 0.065 Uiso 0.5 1 calc R U P A 2
C31A C 0.1023(5) 0.6868(6) 0.6859(4) 0.063(3) Uani 0.5 1 d G U P A 2
H31A H 0.0487 0.6649 0.6650 0.076 Uiso 0.5 1 calc R U P A 2
C32A C 0.1660(5) 0.7753(6) 0.6822(4) 0.058(3) Uani 0.5 1 d G U P A 2
H32A H 0.1561 0.8140 0.6588 0.069 Uiso 0.5 1 calc R U P A 2
C33A C 0.2443(5) 0.8074(4) 0.7129(4) 0.044(2) Uani 0.5 1 d G U P A 2
H33A H 0.2879 0.8679 0.7104 0.052 Uiso 0.5 1 calc R U P A 2
C34 C 0.3790(4) 0.7122(4) 0.8329(3) 0.0466(15) Uani 1 1 d . U . . .
C35 C 0.4328(4) 0.6825(4) 0.8116(3) 0.0501(16) Uani 1 1 d . U . . .
H35 H 0.4591 0.7013 0.7745 0.060 Uiso 1 1 calc R U . . .
C36 C 0.4490(6) 0.6250(4) 0.8441(3) 0.063(2) Uani 1 1 d . U . . .
H36 H 0.4870 0.6055 0.8294 0.076 Uiso 1 1 calc R U . . .
C37 C 0.4105(6) 0.5970(4) 0.8966(3) 0.070(2) Uani 1 1 d . U . . .
H37 H 0.4213 0.5574 0.9183 0.084 Uiso 1 1 calc R U . . .
C38 C 0.3561(7) 0.6250(5) 0.9187(4) 0.084(3) Uani 1 1 d . U . . .
H38 H 0.3293 0.6050 0.9555 0.101 Uiso 1 1 calc R U . . .
C39 C 0.3408(6) 0.6820(5) 0.8873(4) 0.072(2) Uani 1 1 d . U . . .
H39 H 0.3033 0.7016 0.9027 0.086 Uiso 1 1 calc R U . . .
C40 C 0.7081(4) 1.1126(4) 0.8364(3) 0.0367(12) Uani 1 1 d . U . . .
C41 C 0.7584(5) 1.1400(5) 0.7829(3) 0.060(2) Uani 1 1 d . U . . .
H41A H 0.7242 1.1493 0.7530 0.090 Uiso 1 1 calc R U . . .
H41B H 0.7711 1.0942 0.7701 0.090 Uiso 1 1 calc R U . . .
H41C H 0.8139 1.1950 0.7894 0.090 Uiso 1 1 calc R U . . .
C42 C 0.8981(5) 0.8730(5) 0.9723(3) 0.0616(19) Uani 1 1 d . U . . .
H42A H 0.9286 0.8397 0.9810 0.074 Uiso 1 1 calc R U . . .
H42B H 0.9398 0.9271 0.9512 0.074 Uiso 1 1 calc R U . . .
Cl3 Cl 0.80497(18) 0.80745(19) 0.92727(13) 0.1000(8) Uani 1 1 d . U . . .

loop_
_atom_site_aniso_label
_atom_site_aniso_U_11
_atom_site_aniso_U_22
_atom_site_aniso_U_33
_atom_site_aniso_U_23
_atom_site_aniso_U_13
_atom_site_aniso_U_12
Cu1 0.0249(4) 0.0432(5) 0.0333(4) -0.0123(4) -0.0048(3) 0.0146(4)
Cu2 0.0247(4) 0.0362(6) 0.0361(6) 0.0062(5) 0.0031(2) 0.0181(3)
Cl1 0.0297(7) 0.0372(7) 0.0375(7) -0.0125(6) -0.0089(6) 0.0155(6)
Cl2 0.0288(6) 0.0541(12) 0.0471(11) 0.0036(9) 0.0018(5) 0.0271(6)
P1 0.0232(7) 0.0444(8) 0.0285(7) -0.0113(6) -0.0040(5) 0.0150(6)
P2 0.0211(6) 0.0254(7) 0.0294(7) -0.0004(5) -0.0005(5) 0.0118(5)
P3 0.0225(7) 0.0556(10) 0.0438(9) -0.0270(7) -0.0032(6) 0.0161(7)
N1 0.024(2) 0.028(2) 0.031(2) -0.0026(18) -0.0002(18) 0.0130(19)
N3 0.025(2) 0.043(3) 0.030(2) -0.013(2) -0.0035(19) 0.017(2)
N2 0.026(2) 0.040(3) 0.025(2) -0.0089(19) -0.0016(18) 0.016(2)
N4 0.035(3) 0.040(3) 0.039(3) -0.010(2) -0.002(2) 0.021(2)
C1 0.024(3) 0.028(3) 0.027(2) 0.000(2) -0.001(2) 0.010(2)
C2 0.027(3) 0.021(2) 0.024(2) 0.002(2) 0.001(2) 0.012(2)
C3 0.024(3) 0.040(3) 0.031(3) -0.010(2) 0.001(2) 0.015(2)
C4 0.034(3) 0.058(4) 0.027(3) -0.009(3) -0.004(2) 0.027(3)
C5 0.032(3) 0.062(4) 0.050(4) 0.014(3) 0.006(3) 0.021(3)
C6 0.044(4) 0.061(4) 0.062(4) 0.017(4) 0.006(3) 0.021(4)
C7 0.059(4) 0.074(5) 0.046(4) 0.004(4) -0.007(3) 0.040(4)
C8 0.044(4) 0.078(5) 0.057(4) -0.020(4) -0.023(3) 0.038(4)
C9 0.032(3) 0.054(4) 0.056(4) -0.019(3) -0.014(3) 0.021(3)
C10 0.026(3) 0.060(4) 0.031(3) -0.012(3) -0.004(2) 0.023(3)
C11 0.032(3) 0.065(4) 0.051(4) -0.030(3) 0.000(3) 0.012(3)
C12 0.052(4) 0.076(5) 0.062(5) -0.036(4) 0.006(4) 0.021(4)
C13 0.051(4) 0.089(5) 0.045(4) -0.018(4) 0.006(3) 0.041(4)
C14 0.040(3) 0.071(4) 0.034(3) 0.008(3) 0.009(3) 0.034(3)
C15 0.035(3) 0.051(4) 0.035(3) -0.003(3) -0.001(2) 0.022(3)
C16 0.025(3) 0.033(3) 0.035(3) -0.002(2) 0.000(2) 0.019(2)
C17 0.046(3) 0.031(3) 0.041(3) 0.006(3) 0.004(3) 0.021(3)
C18 0.051(4) 0.049(4) 0.039(3) 0.017(3) 0.016(3) 0.029(3)
C19 0.049(4) 0.071(4) 0.036(3) 0.002(3) 0.005(3) 0.043(4)
C20 0.071(5) 0.051(4) 0.048(4) -0.009(3) -0.001(3) 0.043(4)
C21 0.052(4) 0.041(3) 0.040(3) 0.001(3) 0.003(3) 0.031(3)
C22 0.026(3) 0.030(3) 0.036(3) -0.007(2) 0.006(2) 0.009(2)
C23 0.037(3) 0.034(3) 0.047(4) -0.003(3) 0.011(3) 0.014(3)
C24 0.051(4) 0.030(3) 0.074(5) -0.010(3) 0.017(3) 0.011(3)
C25 0.052(4) 0.042(4) 0.079(5) -0.024(4) 0.003(4) 0.001(3)
C26 0.037(4) 0.062(5) 0.071(5) -0.014(4) -0.012(4) 0.009(3)
C27 0.032(3) 0.048(4) 0.053(4) -0.012(3) -0.011(3) 0.014(3)
C28 0.026(4) 0.032(5) 0.033(5) -0.011(4) 0.004(3) 0.008(4)
C29 0.030(4) 0.036(5) 0.050(6) -0.008(4) 0.001(4) 0.009(4)
C30 0.029(4) 0.058(6) 0.062(6) -0.010(4) -0.008(4) 0.012(4)
C31 0.032(5) 0.070(6) 0.076(7) -0.017(5) -0.015(5) 0.017(5)
C32 0.040(5) 0.072(6) 0.056(6) -0.007(5) -0.015(5) 0.024(5)
C33 0.035(5) 0.053(5) 0.040(5) -0.010(4) -0.008(4) 0.020(4)
C28A 0.026(4) 0.032(5) 0.033(5) -0.011(4) 0.004(3) 0.008(4)
C29A 0.030(4) 0.036(5) 0.050(6) -0.008(4) 0.001(4) 0.009(4)
C30A 0.029(4) 0.058(6) 0.062(6) -0.010(4) -0.008(4) 0.012(4)
C31A 0.032(5) 0.070(6) 0.076(7) -0.017(5) -0.015(5) 0.017(5)
C32A 0.040(5) 0.072(6) 0.056(6) -0.007(5) -0.015(5) 0.024(5)
C33A 0.035(5) 0.053(5) 0.040(5) -0.010(4) -0.008(4) 0.020(4)
C34 0.042(3) 0.028(3) 0.053(4) -0.011(3) 0.014(3) 0.004(3)
C35 0.053(4) 0.028(3) 0.055(4) -0.006(3) 0.022(3) 0.010(3)
C36 0.084(6) 0.029(3) 0.067(5) 0.005(3) 0.031(4) 0.022(4)
C37 0.105(6) 0.026(3) 0.064(5) 0.004(3) 0.032(5) 0.021(4)
C38 0.126(8) 0.037(4) 0.066(5) 0.002(4) 0.048(5) 0.023(5)
C39 0.076(5) 0.044(4) 0.079(5) -0.007(4) 0.043(4) 0.019(4)
C40 0.033(3) 0.032(3) 0.043(3) -0.009(3) -0.004(3) 0.015(3)
C41 0.055(4) 0.065(5) 0.043(4) -0.009(4) 0.007(3) 0.018(4)
C42 0.060(4) 0.061(5) 0.071(5) 0.001(4) -0.003(4) 0.036(4)
Cl3 0.0832(16) 0.0969(18) 0.109(2) -0.0337(15) -0.0236(14) 0.0369(14)

loop_
_atom_type_symbol
_atom_type_description
_atom_type_scat_dispersion_real
_atom_type_scat_dispersion_imag
_atom_type_scat_source
C C 0.0181 0.0091 'International Tables Vol C Tables 4.2.6.8 and 6.1.1.4'
H H 0.0000 0.0000 'International Tables Vol C Tables 4.2.6.8 and 6.1.1.4'
P P 0.2955 0.4335 'International Tables Vol C Tables 4.2.6.8 and 6.1.1.4'
Cl Cl 0.3639 0.7018 'International Tables Vol C Tables 4.2.6.8 and 6.1.1.4'
Cu Cu -1.9646 0.5888 'International Tables Vol C Tables 4.2.6.8 and 6.1.1.4'
N N 0.0311 0.0180 'International Tables Vol C Tables 4.2.6.8 and 6.1.1.4'

loop_
_geom_angle_atom_site_label_1
_geom_angle_atom_site_label_2
_geom_angle_atom_site_label_3
_geom_angle
_geom_angle_site_symmetry_1
_geom_angle_site_symmetry_3
N4 Cu1 P1 112.44(15) . .
N4 Cu1 P3 95.19(15) . 5_676
P1 Cu1 P3 121.92(7) . 5_676
N4 Cu1 Cl1 100.80(13) . .
P1 Cu1 Cl1 114.06(6) . .
P3 Cu1 Cl1 108.91(6) 5_676 .
P2 Cu2 P2 130.90(8) 5_676 .
P2 Cu2 Cl2 114.55(4) 5_676 .
P2 Cu2 Cl2 114.55(4) . .
C4 P1 C10 105.2(3) . .
C4 P1 C1 102.5(3) . .
C10 P1 C1 104.7(2) . .
C4 P1 Cu1 113.5(2) . .
C10 P1 Cu1 115.8(2) . .
C1 P1 Cu1 113.88(17) . .
C16 P2 C22 108.4(2) . .
C16 P2 C2 104.7(2) . .
C22 P2 C2 104.0(2) . .
C16 P2 Cu2 112.79(17) . .
C22 P2 Cu2 110.7(2) . .
C2 P2 Cu2 115.61(17) . .
C34 P3 C28 94.9(3) . .
C34 P3 C3 100.8(3) . .
C28 P3 C3 104.4(3) . .
C34 P3 C28A 120.3(3) . .
C3 P3 C28A 99.5(3) . .
C34 P3 Cu1 116.7(2) . 5_676
C28 P3 Cu1 123.4(3) . 5_676
C3 P3 Cu1 113.15(19) . 5_676
C28A P3 Cu1 105.2(3) . 5_676
C2 N1 C1 114.0(4) . .
C1 N3 C3 114.1(5) . .
C3 N2 C2 114.0(4) . .
C40 N4 Cu1 147.1(5) . .
N3 C1 N1 126.1(5) . .
N3 C1 P1 114.9(4) . .
N1 C1 P1 118.9(4) . .
N1 C2 N2 125.5(5) . .
N1 C2 P2 119.4(4) . .
N2 C2 P2 115.0(4) . .
N3 C3 N2 126.2(5) . .
N3 C3 P3 116.5(4) . .
N2 C3 P3 117.4(4) . .
C9 C4 C5 118.3(6) . .
C9 C4 P1 117.7(5) . .
C5 C4 P1 124.0(4) . .
C6 C5 C4 120.4(6) . .
C6 C5 H5 119.8 . .
C4 C5 H5 119.8 . .
C5 C6 C7 121.0(7) . .
C5 C6 H6 119.5 . .
C7 C6 H6 119.5 . .
C8 C7 C6 118.6(7) . .
C8 C7 H7 120.7 . .
C6 C7 H7 120.7 . .
C7 C8 C9 121.0(6) . .
C7 C8 H8 119.5 . .
C9 C8 H8 119.5 . .
C4 C9 C8 120.6(7) . .
C4 C9 H9 119.7 . .
C8 C9 H9 119.7 . .
C11 C10 C15 119.2(5) . .
C11 C10 P1 117.2(5) . .
C15 C10 P1 123.5(5) . .
C10 C11 C12 120.2(6) . .
C10 C11 H11 119.9 . .
C12 C11 H11 119.9 . .
C13 C12 C11 120.1(7) . .
C13 C12 H12 120.0 . .
C11 C12 H12 120.0 . .
C12 C13 C14 120.5(6) . .
C12 C13 H13 119.8 . .
C14 C13 H13 119.8 . .
C15 C14 C13 119.7(6) . .
C15 C14 H14 120.2 . .
C13 C14 H14 120.2 . .
C14 C15 C10 120.4(6) . .
C14 C15 H15 119.8 . .
C10 C15 H15 119.8 . .
C17 C16 C21 119.2(5) . .
C17 C16 P2 122.9(4) . .
C21 C16 P2 117.9(4) . .
C18 C17 C16 120.2(6) . .
C18 C17 H17 119.9 . .
C16 C17 H17 119.9 . .
C17 C18 C19 120.9(6) . .
C17 C18 H18 119.6 . .
C19 C18 H18 119.6 . .
C18 C19 C20 119.3(6) . .
C18 C19 H19 120.3 . .
C20 C19 H19 120.3 . .
C19 C20 C21 121.0(6) . .
C19 C20 H20 119.5 . .
C21 C20 H20 119.5 . .
C20 C21 C16 119.2(6) . .
C20 C21 H21 120.4 . .
C16 C21 H21 120.4 . .
C23 C22 C27 118.6(5) . .
C23 C22 P2 125.5(5) . .
C27 C22 P2 115.8(5) . .
C24 C23 C22 120.2(6) . .
C24 C23 H23 119.9 . .
C22 C23 H23 119.9 . .
C25 C24 C23 120.6(7) . .
C25 C24 H24 119.7 . .
C23 C24 H24 119.7 . .
C24 C25 C26 120.2(7) . .
C24 C25 H25 119.9 . .
C26 C25 H25 119.9 . .
C25 C26 C27 120.8(7) . .
C25 C26 H26 119.6 . .
C27 C26 H26 119.6 . .
C26 C27 C22 119.6(7) . .
C26 C27 H27 120.2 . .
C22 C27 H27 120.2 . .
C29 C28 C33 120.0 . .
C29 C28 P3 127.4(4) . .
C33 C28 P3 112.5(4) . .
C28 C29 C30 120.0 . .
C28 C29 H29 120.0 . .
C30 C29 H29 120.0 . .
C31 C30 C29 120.0 . .
C31 C30 H30 120.0 . .
C29 C30 H30 120.0 . .
C32 C31 C30 120.0 . .
C32 C31 H31 120.0 . .
C30 C31 H31 120.0 . .
C31 C32 C33 120.0 . .
C31 C32 H32 120.0 . .
C33 C32 H32 120.0 . .
C32 C33 C28 120.0 . .
C32 C33 H33 120.0 . .
C28 C33 H33 120.0 . .
C29A C28A C33A 120.0 . .
C29A C28A P3 117.7(4) . .
C33A C28A P3 122.3(4) . .
C28A C29A C30A 120.0 . .
C28A C29A H29A 120.0 . .
C30A C29A H29A 120.0 . .
C31A C30A C29A 120.0 . .
C31A C30A H30A 120.0 . .
C29A C30A H30A 120.0 . .
C30A C31A C32A 120.0 . .
C30A C31A H31A 120.0 . .
C32A C31A H31A 120.0 . .
C33A C32A C31A 120.0 . .
C33A C32A H32A 120.0 . .
C31A C32A H32A 120.0 . .
C32A C33A C28A 120.0 . .
C32A C33A H33A 120.0 . .
C28A C33A H33A 120.0 . .
C35 C34 C39 117.9(7) . .
C35 C34 P3 118.7(5) . .
C39 C34 P3 123.4(6) . .
C34 C35 C36 120.4(6) . .
C34 C35 H35 119.8 . .
C36 C35 H35 119.8 . .
C37 C36 C35 119.9(7) . .
C37 C36 H36 120.0 . .
C35 C36 H36 120.0 . .
C36 C37 C38 120.9(8) . .
C36 C37 H37 119.6 . .
C38 C37 H37 119.6 . .
C39 C38 C37 119.3(7) . .
C39 C38 H38 120.3 . .
C37 C38 H38 120.3 . .
C38 C39 C34 121.5(7) . .
C38 C39 H39 119.2 . .
C34 C39 H39 119.2 . .
N4 C40 C41 177.6(7) . .
C40 C41 H41A 109.5 . .
C40 C41 H41B 109.5 . .
H41A C41 H41B 109.5 . .
C40 C41 H41C 109.5 . .
H41A C41 H41C 109.5 . .
H41B C41 H41C 109.5 . .
C42 C42 Cl3 112.4(4) 4_557 .
C42 C42 H42A 109.1 4_557 .
Cl3 C42 H42A 109.1 . .
C42 C42 H42B 109.1 4_557 .
Cl3 C42 H42B 109.1 . .
H42A C42 H42B 107.9 . .

loop_
_geom_bond_atom_site_label_1
_geom_bond_atom_site_label_2
_geom_bond_distance
_geom_bond_site_symmetry_2
Cu1 N4 2.101(5) .
Cu1 P1 2.2448(17) .
Cu1 P3 2.2583(18) 5_676
Cu1 Cl1 2.3016(15) .
Cu2 P2 2.2076(14) 5_676
Cu2 P2 2.2076(14) .
Cu2 Cl2 2.219(2) .
P1 C4 1.817(6) .
P1 C10 1.822(6) .
P1 C1 1.851(5) .
P2 C16 1.813(5) .
P2 C22 1.814(6) .
P2 C2 1.834(5) .
P3 C34 1.810(7) .
P3 C28 1.840(5) .
P3 C3 1.851(5) .
P3 C28A 1.880(6) .
P3 Cu1 2.2584(18) 5_676
N1 C2 1.339(7) .
N1 C1 1.342(7) .
N3 C1 1.332(7) .
N3 C3 1.332(7) .
N2 C3 1.339(7) .
N2 C2 1.344(6) .
N4 C40 1.136(7) .
C4 C9 1.382(8) .
C4 C5 1.395(9) .
C5 C6 1.376(10) .
C5 H5 0.9500 .
C6 C7 1.384(10) .
C6 H6 0.9500 .
C7 C8 1.367(11) .
C7 H7 0.9500 .
C8 C9 1.389(10) .
C8 H8 0.9500 .
C9 H9 0.9500 .
C10 C11 1.378(9) .
C10 C15 1.399(8) .
C11 C12 1.396(9) .
C11 H11 0.9500 .
C12 C13 1.370(11) .
C12 H12 0.9500 .
C13 C14 1.383(10) .
C13 H13 0.9500 .
C14 C15 1.382(8) .
C14 H14 0.9500 .
C15 H15 0.9500 .
C16 C17 1.388(8) .
C16 C21 1.404(8) .
C17 C18 1.378(8) .
C17 H17 0.9500 .
C18 C19 1.378(9) .
C18 H18 0.9500 .
C19 C20 1.379(9) .
C19 H19 0.9500 .
C20 C21 1.388(9) .
C20 H20 0.9500 .
C21 H21 0.9500 .
C22 C23 1.401(8) .
C22 C27 1.402(9) .
C23 C24 1.376(9) .
C23 H23 0.9500 .
C24 C25 1.368(12) .
C24 H24 0.9500 .
C25 C26 1.370(11) .
C25 H25 0.9500 .
C26 C27 1.385(9) .
C26 H26 0.9500 .
C27 H27 0.9500 .
C28 C29 1.3900 .
C28 C33 1.3900 .
C29 C30 1.3900 .
C29 H29 0.9500 .
C30 C31 1.3900 .
C30 H30 0.9500 .
C31 C32 1.3900 .
C31 H31 0.9500 .
C32 C33 1.3900 .
C32 H32 0.9500 .
C33 H33 0.9500 .
C28A C29A 1.3900 .
C28A C33A 1.3900 .
C29A C30A 1.3900 .
C29A H29A 0.9500 .
C30A C31A 1.3900 .
C30A H30A 0.9500 .
C31A C32A 1.3900 .
C31A H31A 0.9500 .
C32A C33A 1.3900 .
C32A H32A 0.9500 .
C33A H33A 0.9500 .
C34 C35 1.377(9) .
C34 C39 1.398(10) .
C35 C36 1.396(10) .
C35 H35 0.9500 .
C36 C37 1.357(10) .
C36 H36 0.9500 .
C37 C38 1.371(13) .
C37 H37 0.9500 .
C38 C39 1.366(13) .
C38 H38 0.9500 .
C39 H39 0.9500 .
C40 C41 1.455(9) .
C41 H41A 0.9800 .
C41 H41B 0.9800 .
C41 H41C 0.9800 .
C42 C42 1.488(15) 4_557
C42 Cl3 1.788(8) .
C42 H42A 0.9900 .
C42 H42B 0.9900 .
